data_4330175
loop_
_publ_author_name
'Nicola Alzakhem'
'Caroline Bischof'
'Michael Seitz'

_publ_section_title
;
 Dependence of the Photophysical Properties on the Number of
 2,2'-Bipyridine Units in a Series of Luminescent Europium and Terbium
 Cryptates
;
_journal_name_full 'Inorganic Chemistry'
_journal_page_first 9343
_journal_page_last 9349
_journal_paper_doi 10.1021/ic3010568
_journal_volume 51
_journal_year 2012
_chemical_formula_sum 'C24 H34 Br N4 Na O6'
_chemical_formula_weight 577.45
_chemical_name_systematic
;
 ?
;
_space_group_IT_number 2
_symmetry_cell_setting triclinic
_symmetry_space_group_name_Hall '-P 1'
_symmetry_space_group_name_H-M 'P -1'
_atom_sites_solution_hydrogens geom
_atom_sites_solution_primary direct
_atom_sites_solution_secondary difmap
_audit_creation_method SHELXL-97
_cell_angle_alpha 113.260(8)
_cell_angle_beta 96.789(9)
_cell_angle_gamma 102.264(9)
_cell_formula_units_Z 4
_cell_length_a 12.046(5)
_cell_length_b 15.136(6)
_cell_length_c 17.045(7)
_cell_measurement_temperature 233(2)
_cell_volume 2718.4(19)
_computing_cell_refinement 'SAINT 7.07B (Bruker, 2006)'
_computing_data_collection 'SMART V5.059 (Bruker, 2006)'
_computing_data_reduction 'SAINT 7.07B (Bruker, 2006)'
_computing_structure_refinement 'SHELXL-97 (Sheldrick, 1997)'
_computing_structure_solution 'SIR92 (Altomare et al., 1993)'
_diffrn_ambient_temperature 233(2)
_diffrn_detector_area_resol_mean 81.92
_diffrn_measured_fraction_theta_full 0.960
_diffrn_measured_fraction_theta_max 0.960
_diffrn_measurement_device_type 'Siemens SMART CCD'
_diffrn_measurement_method \w/2\q-scans
_diffrn_radiation_monochromator graphite
_diffrn_radiation_source 'fine-focus sealed tube'
_diffrn_radiation_type MoK\a
_diffrn_radiation_wavelength 0.71073
_diffrn_reflns_av_R_equivalents 0.0864
_diffrn_reflns_av_sigmaI/netI 0.1523
_diffrn_reflns_limit_h_max 14
_diffrn_reflns_limit_h_min -12
_diffrn_reflns_limit_k_max 17
_diffrn_reflns_limit_k_min -17
_diffrn_reflns_limit_l_max 20
_diffrn_reflns_limit_l_min -20
_diffrn_reflns_number 14712
_diffrn_reflns_theta_full 25.15
_diffrn_reflns_theta_max 25.15
_diffrn_reflns_theta_min 1.53
_diffrn_standards_decay_% 0
_diffrn_standards_number 0
_exptl_absorpt_coefficient_mu 1.572
_exptl_absorpt_correction_T_max 0.73
_exptl_absorpt_correction_T_min 0.58
_exptl_absorpt_correction_type multi-scan
_exptl_absorpt_process_details '(SADABS; Bruker, 2005)'
_exptl_crystal_colour colorless
_exptl_crystal_density_diffrn 1.411
_exptl_crystal_description block
_exptl_crystal_F_000 1200
_exptl_crystal_size_max 0.5
_exptl_crystal_size_mid 0.3
_exptl_crystal_size_min 0.2
_refine_diff_density_max 1.207
_refine_diff_density_min -0.944
_refine_diff_density_rms 0.235
_refine_ls_extinction_coef 0.092(6)
_refine_ls_extinction_expression Fc^*^=kFc[1+0.001xFc^2^\l^3^/sin(2\q)]^-1/4^
_refine_ls_extinction_method SHELXL
_refine_ls_goodness_of_fit_ref 0.964
_refine_ls_hydrogen_treatment constr
_refine_ls_matrix_type full
_refine_ls_number_parameters 650
_refine_ls_number_reflns 9363
_refine_ls_number_restraints 0
_refine_ls_restrained_S_all 0.964
_refine_ls_R_factor_all 0.1569
_refine_ls_R_factor_gt 0.1160
_refine_ls_shift/su_max 0.050
_refine_ls_shift/su_mean 0.002
_refine_ls_structure_factor_coef Fsqd
_refine_ls_weighting_details 'calc w=1/[\s^2^(Fo^2^)+(0.2000P)^2^+0.0000P] where P=(Fo^2^+2Fc^2^)/3'
_refine_ls_weighting_scheme calc
_refine_ls_wR_factor_gt 0.2740
_refine_ls_wR_factor_ref 0.3073
_reflns_number_gt 5364
_reflns_number_total 9363
_reflns_threshold_expression >2sigma(I)
_cod_data_source_file ic3010568_si_002.cif
_cod_data_source_block 080806t
_cod_database_code 4330175

loop_
_symmetry_equiv_pos_as_xyz
'x, y, z'
'-x, -y, -z'

loop_
_atom_site_label
_atom_site_type_symbol
_atom_site_fract_x
_atom_site_fract_y
_atom_site_fract_z
_atom_site_U_iso_or_equiv
_atom_site_adp_type
_atom_site_occupancy
_atom_site_symmetry_multiplicity
_atom_site_calc_flag
_atom_site_refinement_flags
C101 C 0.1753(7) 0.2076(6) 0.9373(5) 0.045(2) Uani 1 1 d .
H10A H 0.1494 0.1561 0.9567 0.054 Uiso 1 1 calc R
H10B H 0.1532 0.2663 0.9729 0.054 Uiso 1 1 calc R
C102 C 0.3065(7) 0.2342(6) 0.9503(5) 0.0405(19) Uani 1 1 d .
C103 C 0.3715(9) 0.1940(7) 0.9907(5) 0.054(2) Uani 1 1 d .
H103 H 0.3359 0.1491 1.0110 0.064 Uiso 1 1 calc R
C104 C 0.4905(8) 0.2213(7) 1.0007(5) 0.052(2) Uani 1 1 d .
H104 H 0.5365 0.1942 1.0273 0.063 Uiso 1 1 calc R
C105 C 0.5405(8) 0.2879(6) 0.9715(5) 0.046(2) Uani 1 1 d .
H105 H 0.6209 0.3071 0.9780 0.055 Uiso 1 1 calc R
C106 C 0.4693(6) 0.3273(5) 0.9316(4) 0.0326(16) Uani 1 1 d .
C107 C 0.5195(6) 0.3959(6) 0.8944(4) 0.0321(16) Uani 1 1 d .
C108 C 0.6341(6) 0.4594(6) 0.9278(5) 0.0414(19) Uani 1 1 d .
H108 H 0.6804 0.4628 0.9772 0.050 Uiso 1 1 calc R
C109 C 0.6755(7) 0.5150(6) 0.8872(5) 0.0407(19) Uani 1 1 d .
H109 H 0.7520 0.5558 0.9079 0.049 Uiso 1 1 calc R
C110 C 0.6071(6) 0.5130(6) 0.8155(5) 0.0392(18) Uani 1 1 d .
H110 H 0.6358 0.5509 0.7868 0.047 Uiso 1 1 calc R
C111 C 0.4933(6) 0.4517(5) 0.7880(4) 0.0310(16) Uani 1 1 d .
C112 C 0.4095(6) 0.4456(6) 0.7106(5) 0.0343(17) Uani 1 1 d .
H11C H 0.4430 0.4988 0.6949 0.041 Uiso 1 1 calc R
H11D H 0.3980 0.3820 0.6605 0.041 Uiso 1 1 calc R
C113 C 0.2115(7) 0.4339(6) 0.6537(5) 0.0387(18) Uani 1 1 d .
H11K H 0.2421 0.4778 0.6277 0.046 Uiso 1 1 calc R
H11L H 0.1414 0.4487 0.6712 0.046 Uiso 1 1 calc R
C114 C 0.1806(7) 0.3255(6) 0.5856(5) 0.0416(19) Uani 1 1 d .
H11M H 0.1176 0.3129 0.5380 0.050 Uiso 1 1 calc R
H11N H 0.2476 0.3122 0.5616 0.050 Uiso 1 1 calc R
C115 C 0.1382(9) 0.1605(6) 0.5728(5) 0.053(2) Uani 1 1 d .
H11A H 0.2080 0.1569 0.5500 0.064 Uiso 1 1 calc R
H11B H 0.0716 0.1322 0.5236 0.064 Uiso 1 1 calc R
C116 C 0.1253(8) 0.1027(6) 0.6268(6) 0.055(2) Uani 1 1 d .
H11O H 0.0554 0.1062 0.6495 0.066 Uiso 1 1 calc R
H11P H 0.1186 0.0327 0.5910 0.066 Uiso 1 1 calc R
C117 C 0.2328(8) 0.0844(6) 0.7436(5) 0.046(2) Uani 1 1 d .
H11I H 0.3069 0.1138 0.7859 0.055 Uiso 1 1 calc R
H11J H 0.2317 0.0178 0.7025 0.055 Uiso 1 1 calc R
C118 C 0.1353(7) 0.0756(6) 0.7911(5) 0.045(2) Uani 1 1 d .
H11G H 0.0635 0.0328 0.7482 0.055 Uiso 1 1 calc R
H11H H 0.1527 0.0433 0.8283 0.055 Uiso 1 1 calc R
C119 C -0.0090(7) 0.1646(6) 0.8380(6) 0.049(2) Uani 1 1 d .
H11E H -0.0394 0.1322 0.8731 0.059 Uiso 1 1 calc R
H11F H -0.0508 0.1234 0.7775 0.059 Uiso 1 1 calc R
C120 C -0.0301(7) 0.2663(7) 0.8684(6) 0.055(2) Uani 1 1 d .
H12G H -0.1123 0.2597 0.8671 0.066 Uiso 1 1 calc R
H12H H 0.0137 0.3091 0.9281 0.066 Uiso 1 1 calc R
C121 C -0.0123(7) 0.4058(7) 0.8362(6) 0.053(2) Uani 1 1 d .
H12I H -0.0851 0.4043 0.8553 0.063 Uiso 1 1 calc R
H12J H -0.0200 0.4203 0.7855 0.063 Uiso 1 1 calc R
C122 C 0.0821(7) 0.4875(7) 0.9072(5) 0.048(2) Uani 1 1 d .
H12C H 0.0623 0.5503 0.9232 0.058 Uiso 1 1 calc R
H12D H 0.0901 0.4740 0.9584 0.058 Uiso 1 1 calc R
C123 C 0.2087(7) 0.5650(6) 0.8410(5) 0.0434(19) Uani 1 1 d .
H12E H 0.2227 0.6330 0.8853 0.052 Uiso 1 1 calc R
H12F H 0.1399 0.5494 0.7967 0.052 Uiso 1 1 calc R
C124 C 0.3115(7) 0.5560(6) 0.8004(5) 0.0411(19) Uani 1 1 d .
H12A H 0.3252 0.6036 0.7753 0.049 Uiso 1 1 calc R
H12B H 0.3798 0.5738 0.8460 0.049 Uiso 1 1 calc R
C201 C 0.1420(6) -0.2345(6) 0.4652(6) 0.048(2) Uani 1 1 d .
H20A H 0.0952 -0.2194 0.5087 0.058 Uiso 1 1 calc R
H20B H 0.0892 -0.2702 0.4079 0.058 Uiso 1 1 calc R
C202 C 0.2166(6) -0.1376(7) 0.4717(5) 0.043(2) Uani 1 1 d .
C203 C 0.1957(7) -0.1044(8) 0.4087(5) 0.050(2) Uani 1 1 d .
H203 H 0.1360 -0.1427 0.3588 0.060 Uiso 1 1 calc R
C204 C 0.2641(8) -0.0145(7) 0.4208(6) 0.050(2) Uani 1 1 d .
H204 H 0.2495 0.0107 0.3801 0.060 Uiso 1 1 calc R
C205 C 0.3559(8) 0.0404(6) 0.4939(5) 0.044(2) Uani 1 1 d .
H205 H 0.4050 0.1011 0.5019 0.053 Uiso 1 1 calc R
C206 C 0.3724(6) 0.0021(5) 0.5547(5) 0.0325(16) Uani 1 1 d .
C207 C 0.4672(6) 0.0557(5) 0.6353(5) 0.0346(17) Uani 1 1 d .
C208 C 0.5164(8) 0.1590(6) 0.6695(6) 0.048(2) Uani 1 1 d .
H208 H 0.4912 0.1961 0.6423 0.057 Uiso 1 1 calc R
C209 C 0.6025(9) 0.2042(7) 0.7441(7) 0.062(3) Uani 1 1 d .
H209 H 0.6366 0.2731 0.7693 0.074 Uiso 1 1 calc R
C210 C 0.6378(8) 0.1471(7) 0.7811(6) 0.058(3) Uani 1 1 d .
H210 H 0.6966 0.1772 0.8320 0.069 Uiso 1 1 calc R
C211 C 0.5869(6) 0.0446(6) 0.7437(5) 0.043(2) Uani 1 1 d .
C212 C 0.6271(7) -0.0217(7) 0.7804(5) 0.049(2) Uani 1 1 d .
H21M H 0.6686 -0.0613 0.7415 0.059 Uiso 1 1 calc R
H21N H 0.6806 0.0197 0.8369 0.059 Uiso 1 1 calc R
C213 C 0.4721(7) -0.0323(7) 0.8557(5) 0.051(2) Uani 1 1 d .
H21A H 0.4689 0.0277 0.8488 0.061 Uiso 1 1 calc R
H21B H 0.5196 -0.0115 0.9135 0.061 Uiso 1 1 calc R
C214 C 0.3500(7) -0.0896(8) 0.8505(5) 0.052(2) Uani 1 1 d .
H21I H 0.3514 -0.1502 0.8571 0.063 Uiso 1 1 calc R
H21J H 0.3183 -0.0488 0.8970 0.063 Uiso 1 1 calc R
C215 C 0.1660(7) -0.1742(7) 0.7546(6) 0.048(2) Uani 1 1 d .
H21G H 0.1127 -0.1645 0.7134 0.058 Uiso 1 1 calc R
H21H H 0.1415 -0.1531 0.8098 0.058 Uiso 1 1 calc R
C216 C 0.1601(8) -0.2827(7) 0.7203(6) 0.056(2) Uani 1 1 d .
H21O H 0.2133 -0.2924 0.7615 0.067 Uiso 1 1 calc R
H21P H 0.0819 -0.3212 0.7150 0.067 Uiso 1 1 calc R
C217 C 0.0923(7) -0.3576(7) 0.5670(6) 0.052(2) Uani 1 1 d .
H21K H 0.0506 -0.3077 0.5734 0.063 Uiso 1 1 calc R
H21L H 0.0398 -0.4161 0.5666 0.063 Uiso 1 1 calc R
C218 C 0.1331(8) -0.3855(7) 0.4837(6) 0.058(2) Uani 1 1 d .
H21E H 0.1762 -0.4341 0.4789 0.070 Uiso 1 1 calc R
H21F H 0.0659 -0.4171 0.4347 0.070 Uiso 1 1 calc R
C219 C 0.2691(7) -0.3313(7) 0.4061(6) 0.051(2) Uani 1 1 d .
H21C H 0.2996 -0.2749 0.3934 0.061 Uiso 1 1 calc R
H21D H 0.2138 -0.3834 0.3538 0.061 Uiso 1 1 calc R
C220 C 0.3685(7) -0.3705(6) 0.4279(5) 0.047(2) Uani 1 1 d .
H22C H 0.3396 -0.4263 0.4417 0.057 Uiso 1 1 calc R
H22D H 0.4040 -0.3939 0.3781 0.057 Uiso 1 1 calc R
C221 C 0.5424(7) -0.3269(8) 0.5326(6) 0.054(2) Uani 1 1 d .
H22I H 0.6129 -0.2715 0.5628 0.064 Uiso 1 1 calc R
H22J H 0.5598 -0.3771 0.4828 0.064 Uiso 1 1 calc R
C222 C 0.5062(9) -0.3725(7) 0.5949(6) 0.058(2) Uani 1 1 d .
H22A H 0.4358 -0.4280 0.5652 0.069 Uiso 1 1 calc R
H22B H 0.5674 -0.3980 0.6126 0.069 Uiso 1 1 calc R
C223 C 0.5916(8) -0.2439(8) 0.7372(6) 0.059(3) Uani 1 1 d .
H22E H 0.6514 -0.2145 0.7141 0.071 Uiso 1 1 calc R
H22F H 0.6193 -0.2892 0.7565 0.071 Uiso 1 1 calc R
C224 C 0.5661(8) -0.1636(7) 0.8119(5) 0.053(2) Uani 1 1 d .
H22G H 0.5062 -0.1947 0.8338 0.064 Uiso 1 1 calc R
H22H H 0.6359 -0.1296 0.8588 0.064 Uiso 1 1 calc R
N101 N 0.1170(5) 0.1713(5) 0.8448(4) 0.0382(15) Uani 1 1 d .
N102 N 0.3524(5) 0.3004(4) 0.9203(4) 0.0322(14) Uani 1 1 d .
N103 N 0.4485(5) 0.3944(4) 0.8259(4) 0.0308(13) Uani 1 1 d .
N104 N 0.2976(5) 0.4546(4) 0.7315(4) 0.0310(13) Uani 1 1 d .
N201 N 0.2078(5) -0.2990(5) 0.4780(4) 0.0417(16) Uani 1 1 d .
N202 N 0.3020(5) -0.0862(5) 0.5437(4) 0.0342(14) Uani 1 1 d .
N203 N 0.5023(5) -0.0010(5) 0.6708(4) 0.0341(14) Uani 1 1 d .
N204 N 0.5279(6) -0.0891(5) 0.7906(4) 0.0430(16) Uani 1 1 d .
O001 O 0.1457(4) 0.2619(4) 0.6267(3) 0.0371(12) Uani 1 1 d .
O1 O 0.8505(6) 0.0153(5) 0.0028(4) 0.0614(17) Uani 1 1 d .
O002 O 0.2240(4) 0.1446(4) 0.6966(3) 0.0401(13) Uani 1 1 d .
O2 O 0.0728(7) 0.1156(5) 0.1351(4) 0.0662(19) Uani 1 1 d .
O3 O 0.8072(6) 0.2001(5) 0.0097(4) 0.0684(19) Uani 1 1 d .
O003 O 0.0065(5) 0.3101(4) 0.8110(4) 0.0514(15) Uani 1 1 d .
O004 O 0.1911(4) 0.4963(4) 0.8799(3) 0.0424(13) Uani 1 1 d .
O4 O 0.2023(7) 0.3882(5) 0.3659(6) 0.099(3) Uani 1 1 d .
O201 O 0.2801(5) -0.1144(4) 0.7675(4) 0.0462(14) Uani 1 1 d .
O202 O 0.1900(5) -0.3186(4) 0.6368(4) 0.0479(14) Uani 1 1 d .
O203 O 0.4524(4) -0.2911(4) 0.5014(3) 0.0434(13) Uani 1 1 d .
O204 O 0.4858(5) -0.2973(5) 0.6708(4) 0.0535(15) Uani 1 1 d .
Na1 Na 0.2271(2) 0.3178(2) 0.79353(18) 0.0357(7) Uani 1 1 d .
Na2 Na 0.3692(2) -0.1808(2) 0.63314(19) 0.0379(7) Uani 1 1 d .
Br1 Br 0.07095(9) 0.34265(8) 0.15490(8) 0.0714(4) Uani 1 1 d .
Br2 Br 0.13180(7) 0.15051(7) 0.34209(5) 0.0485(4) Uani 1 1 d .

loop_
_atom_site_aniso_label
_atom_site_aniso_U_11
_atom_site_aniso_U_22
_atom_site_aniso_U_33
_atom_site_aniso_U_23
_atom_site_aniso_U_13
_atom_site_aniso_U_12
C101 0.057(5) 0.042(5) 0.030(4) 0.015(4) 0.016(4) -0.002(4)
C102 0.049(5) 0.043(4) 0.025(4) 0.013(4) 0.007(3) 0.005(4)
C103 0.083(7) 0.053(5) 0.036(4) 0.030(4) 0.016(5) 0.019(5)
C104 0.057(6) 0.068(6) 0.038(4) 0.032(5) 0.002(4) 0.018(5)
C105 0.052(5) 0.049(5) 0.034(4) 0.020(4) -0.002(4) 0.011(4)
C106 0.031(4) 0.035(4) 0.028(3) 0.011(3) 0.004(3) 0.007(3)
C107 0.029(4) 0.042(4) 0.026(3) 0.016(3) 0.008(3) 0.011(3)
C108 0.030(4) 0.053(5) 0.029(4) 0.012(4) 0.003(3) 0.000(4)
C109 0.029(4) 0.041(4) 0.035(4) 0.004(4) -0.001(3) 0.002(3)
C110 0.036(4) 0.042(4) 0.044(4) 0.024(4) 0.014(4) 0.005(4)
C111 0.031(4) 0.042(4) 0.028(3) 0.019(3) 0.013(3) 0.013(3)
C112 0.036(4) 0.036(4) 0.036(4) 0.021(3) 0.012(3) 0.007(3)
C113 0.046(4) 0.046(5) 0.036(4) 0.026(4) 0.012(4) 0.017(4)
C114 0.030(4) 0.066(5) 0.040(4) 0.032(4) 0.008(3) 0.015(4)
C115 0.068(6) 0.048(5) 0.034(4) 0.003(4) 0.003(4) 0.030(5)
C116 0.051(5) 0.033(4) 0.069(6) 0.015(4) 0.002(5) 0.011(4)
C117 0.058(5) 0.041(5) 0.043(4) 0.021(4) 0.013(4) 0.016(4)
C118 0.054(5) 0.031(4) 0.039(4) 0.010(4) 0.006(4) 0.001(4)
C119 0.034(4) 0.049(5) 0.053(5) 0.016(4) 0.013(4) -0.001(4)
C120 0.038(5) 0.072(6) 0.067(6) 0.037(5) 0.028(4) 0.016(4)
C121 0.042(5) 0.065(6) 0.052(5) 0.027(5) 0.007(4) 0.018(4)
C122 0.049(5) 0.059(5) 0.045(5) 0.025(4) 0.020(4) 0.024(4)
C123 0.051(5) 0.042(5) 0.043(4) 0.021(4) 0.008(4) 0.019(4)
C124 0.036(4) 0.040(4) 0.051(5) 0.024(4) 0.010(4) 0.010(4)
C201 0.021(4) 0.053(5) 0.061(5) 0.021(4) -0.003(4) 0.005(4)
C202 0.028(4) 0.064(5) 0.043(4) 0.024(4) 0.010(4) 0.024(4)
C203 0.043(5) 0.084(7) 0.044(5) 0.038(5) 0.018(4) 0.038(5)
C204 0.066(6) 0.070(6) 0.053(5) 0.047(5) 0.033(5) 0.044(5)
C205 0.060(5) 0.050(5) 0.053(5) 0.037(4) 0.033(4) 0.035(4)
C206 0.030(4) 0.033(4) 0.042(4) 0.020(3) 0.016(3) 0.012(3)
C207 0.036(4) 0.035(4) 0.034(4) 0.014(3) 0.017(3) 0.007(3)
C208 0.056(5) 0.038(5) 0.052(5) 0.019(4) 0.027(5) 0.012(4)
C209 0.061(6) 0.038(5) 0.070(6) 0.008(5) 0.032(5) 0.001(5)
C210 0.040(5) 0.054(6) 0.045(5) -0.004(5) 0.014(4) -0.009(4)
C211 0.029(4) 0.055(5) 0.031(4) 0.011(4) 0.009(3) -0.003(4)
C212 0.037(4) 0.073(6) 0.037(4) 0.024(4) 0.006(4) 0.015(4)
C213 0.049(5) 0.069(6) 0.027(4) 0.016(4) 0.016(4) 0.009(4)
C214 0.037(4) 0.082(7) 0.042(4) 0.035(5) 0.010(4) 0.011(4)
C215 0.042(5) 0.061(6) 0.050(5) 0.026(4) 0.020(4) 0.021(4)
C216 0.054(5) 0.073(6) 0.070(6) 0.054(5) 0.031(5) 0.021(5)
C217 0.036(4) 0.060(6) 0.068(6) 0.037(5) 0.022(4) 0.004(4)
C218 0.043(5) 0.049(5) 0.062(6) 0.017(5) 0.009(4) -0.010(4)
C219 0.044(5) 0.052(5) 0.048(5) 0.019(4) 0.004(4) 0.004(4)
C220 0.033(4) 0.047(5) 0.048(5) 0.010(4) 0.012(4) 0.006(4)
C221 0.041(5) 0.073(6) 0.052(5) 0.024(5) 0.019(4) 0.028(5)
C222 0.061(6) 0.050(5) 0.073(6) 0.031(5) 0.029(5) 0.021(5)
C223 0.049(5) 0.096(8) 0.061(6) 0.057(6) 0.015(5) 0.030(5)
C224 0.050(5) 0.084(7) 0.037(4) 0.036(5) 0.006(4) 0.024(5)
N101 0.027(3) 0.042(4) 0.036(3) 0.013(3) 0.006(3) -0.001(3)
N102 0.034(3) 0.033(3) 0.026(3) 0.012(3) 0.008(3) 0.004(3)
N103 0.024(3) 0.037(3) 0.033(3) 0.017(3) 0.006(2) 0.008(3)
N104 0.033(3) 0.033(3) 0.031(3) 0.015(3) 0.010(3) 0.013(3)
N201 0.034(3) 0.045(4) 0.043(4) 0.018(3) 0.010(3) 0.007(3)
N202 0.037(3) 0.041(4) 0.032(3) 0.022(3) 0.010(3) 0.014(3)
N203 0.027(3) 0.047(4) 0.031(3) 0.019(3) 0.013(3) 0.008(3)
N204 0.037(4) 0.061(4) 0.031(3) 0.022(3) 0.007(3) 0.010(3)
O001 0.035(3) 0.042(3) 0.038(3) 0.018(2) 0.015(2) 0.014(2)
O1 0.057(4) 0.058(4) 0.069(4) 0.026(3) 0.022(3) 0.015(3)
O002 0.040(3) 0.043(3) 0.034(3) 0.016(2) 0.006(2) 0.009(2)
O2 0.095(5) 0.065(4) 0.037(3) 0.016(3) 0.009(3) 0.035(4)
O3 0.080(5) 0.063(4) 0.061(4) 0.021(3) 0.007(4) 0.033(4)
O003 0.045(3) 0.054(4) 0.055(3) 0.024(3) 0.010(3) 0.014(3)
O004 0.039(3) 0.059(3) 0.043(3) 0.030(3) 0.013(2) 0.022(3)
O4 0.065(5) 0.049(4) 0.136(7) 0.007(5) -0.004(5) 0.002(4)
O201 0.042(3) 0.059(4) 0.046(3) 0.030(3) 0.015(3) 0.013(3)
O202 0.042(3) 0.058(4) 0.051(3) 0.028(3) 0.020(3) 0.016(3)
O203 0.034(3) 0.043(3) 0.047(3) 0.018(3) 0.006(2) 0.006(2)
O204 0.044(3) 0.067(4) 0.051(3) 0.028(3) 0.014(3) 0.014(3)
Na1 0.0317(15) 0.0408(17) 0.0356(15) 0.0183(13) 0.0063(12) 0.0094(13)
Na2 0.0368(16) 0.0430(17) 0.0402(16) 0.0239(14) 0.0101(13) 0.0112(14)
Br1 0.0653(7) 0.0752(8) 0.1048(9) 0.0598(7) 0.0452(6) 0.0264(6)
Br2 0.0439(5) 0.0548(6) 0.0432(5) 0.0235(4) 0.0003(4) 0.0074(4)

loop_
_atom_type_symbol
_atom_type_description
_atom_type_scat_dispersion_real
_atom_type_scat_dispersion_imag
_atom_type_scat_source
C C 0.0033 0.0016 'International Tables Vol C Tables 4.2.6.8 and 6.1.1.4'
H H 0.0000 0.0000 'International Tables Vol C Tables 4.2.6.8 and 6.1.1.4'
N N 0.0061 0.0033 'International Tables Vol C Tables 4.2.6.8 and 6.1.1.4'
O O 0.0106 0.0060 'International Tables Vol C Tables 4.2.6.8 and 6.1.1.4'
Na Na 0.0362 0.0249 'International Tables Vol C Tables 4.2.6.8 and 6.1.1.4'
Br Br -0.2901 2.4595 'International Tables Vol C Tables 4.2.6.8 and 6.1.1.4'

loop_
_geom_angle_atom_site_label_1
_geom_angle_atom_site_label_2
_geom_angle_atom_site_label_3
_geom_angle
N101 C101 C102 111.7(6)
N101 C101 H10A 109.3
C102 C101 H10A 109.3
N101 C101 H10B 109.3
C102 C101 H10B 109.3
H10A C101 H10B 107.9
N102 C102 C103 123.6(8)
N102 C102 C101 114.9(7)
C103 C102 C101 121.4(8)
C102 C103 C104 118.7(8)
C102 C103 H103 120.6
C104 C103 H103 120.6
C105 C104 C103 119.6(8)
C105 C104 H104 120.2
C103 C104 H104 120.2
C104 C105 C106 119.0(8)
C104 C105 H105 120.5
C106 C105 H105 120.5
N102 C106 C105 122.1(7)
N102 C106 C107 117.0(6)
C105 C106 C107 120.8(7)
N103 C107 C108 121.4(7)
N103 C107 C106 116.2(6)
C108 C107 C106 122.4(6)
C109 C108 C107 118.7(7)
C109 C108 H108 120.6
C107 C108 H108 120.6
C108 C109 C110 121.4(7)
C108 C109 H109 119.3
C110 C109 H109 119.3
C109 C110 C111 116.8(7)
C109 C110 H110 121.6
C111 C110 H110 121.6
N103 C111 C110 123.9(6)
N103 C111 C112 114.9(6)
C110 C111 C112 121.2(7)
N104 C112 C111 111.2(6)
N104 C112 H11C 109.4
C111 C112 H11C 109.4
N104 C112 H11D 109.4
C111 C112 H11D 109.4
H11C C112 H11D 108.0
N104 C113 C114 112.5(6)
N104 C113 H11K 109.1
C114 C113 H11K 109.1
N104 C113 H11L 109.1
C114 C113 H11L 109.1
H11K C113 H11L 107.8
O001 C114 C113 108.4(6)
O001 C114 H11M 110.0
C113 C114 H11M 110.0
O001 C114 H11N 110.0
C113 C114 H11N 110.0
H11M C114 H11N 108.4
O001 C115 C116 108.5(7)
O001 C115 H11A 110.0
C116 C115 H11A 110.0
O001 C115 H11B 110.0
C116 C115 H11B 110.0
H11A C115 H11B 108.4
O002 C116 C115 108.4(7)
O002 C116 H11O 110.0
C115 C116 H11O 110.0
O002 C116 H11P 110.0
C115 C116 H11P 110.0
H11O C116 H11P 108.4
O002 C117 C118 113.1(7)
O002 C117 H11I 109.0
C118 C117 H11I 109.0
O002 C117 H11J 109.0
C118 C117 H11J 109.0
H11I C117 H11J 107.8
N101 C118 C117 113.8(7)
N101 C118 H11G 108.8
C117 C118 H11G 108.8
N101 C118 H11H 108.8
C117 C118 H11H 108.8
H11G C118 H11H 107.7
N101 C119 C120 112.0(7)
N101 C119 H11E 109.2
C120 C119 H11E 109.2
N101 C119 H11F 109.2
C120 C119 H11F 109.2
H11E C119 H11F 107.9
O003 C120 C119 108.6(7)
O003 C120 H12G 110.0
C119 C120 H12G 110.0
O003 C120 H12H 110.0
C119 C120 H12H 110.0
H12G C120 H12H 108.3
O003 C121 C122 113.6(7)
O003 C121 H12I 108.9
C122 C121 H12I 108.9
O003 C121 H12J 108.9
C122 C121 H12J 108.9
H12I C121 H12J 107.7
O004 C122 C121 110.8(7)
O004 C122 H12C 109.5
C121 C122 H12C 109.5
O004 C122 H12D 109.5
C121 C122 H12D 109.5
H12C C122 H12D 108.1
O004 C123 C124 108.4(6)
O004 C123 H12E 110.0
C124 C123 H12E 110.0
O004 C123 H12F 110.0
C124 C123 H12F 110.0
H12E C123 H12F 108.4
N104 C124 C123 113.8(6)
N104 C124 H12A 108.8
C123 C124 H12A 108.8
N104 C124 H12B 108.8
C123 C124 H12B 108.8
H12A C124 H12B 107.7
N201 C201 C202 113.8(6)
N201 C201 H20A 108.8
C202 C201 H20A 108.8
N201 C201 H20B 108.8
C202 C201 H20B 108.8
H20A C201 H20B 107.7
N202 C202 C203 123.1(8)
N202 C202 C201 114.9(7)
C203 C202 C201 122.0(8)
C204 C203 C202 118.5(8)
C204 C203 H203 120.8
C202 C203 H203 120.8
C203 C204 C205 120.2(8)
C203 C204 H204 119.9
C205 C204 H204 119.9
C206 C205 C204 118.2(8)
C206 C205 H205 120.9
C204 C205 H205 120.9
N202 C206 C205 121.4(7)
N202 C206 C207 116.4(6)
C205 C206 C207 122.2(7)
N203 C207 C208 123.1(7)
N203 C207 C206 116.2(6)
C208 C207 C206 120.7(7)
C209 C208 C207 118.0(9)
C209 C208 H208 121.0
C207 C208 H208 121.0
C210 C209 C208 119.2(8)
C210 C209 H209 120.4
C208 C209 H209 120.4
C209 C210 C211 120.4(9)
C209 C210 H210 119.8
C211 C210 H210 119.8
N203 C211 C210 121.3(9)
N203 C211 C212 116.7(7)
C210 C211 C212 122.0(8)
N204 C212 C211 111.3(6)
N204 C212 H21M 109.4
C211 C212 H21M 109.4
N204 C212 H21N 109.4
C211 C212 H21N 109.4
H21M C212 H21N 108.0
N204 C213 C214 113.9(8)
N204 C213 H21A 108.8
C214 C213 H21A 108.8
N204 C213 H21B 108.8
C214 C213 H21B 108.8
H21A C213 H21B 107.7
O201 C214 C213 108.1(7)
O201 C214 H21I 110.1
C213 C214 H21I 110.1
O201 C214 H21J 110.1
C213 C214 H21J 110.1
H21I C214 H21J 108.4
O201 C215 C216 111.4(7)
O201 C215 H21G 109.4
C216 C215 H21G 109.4
O201 C215 H21H 109.4
C216 C215 H21H 109.4
H21G C215 H21H 108.0
O202 C216 C215 111.5(7)
O202 C216 H21O 109.3
C215 C216 H21O 109.3
O202 C216 H21P 109.3
C215 C216 H21P 109.3
H21O C216 H21P 108.0
O202 C217 C218 108.3(7)
O202 C217 H21K 110.0
C218 C217 H21K 110.0
O202 C217 H21L 110.0
C218 C217 H21L 110.0
H21K C217 H21L 108.4
N201 C218 C217 112.8(7)
N201 C218 H21E 109.0
C217 C218 H21E 109.0
N201 C218 H21F 109.0
C217 C218 H21F 109.0
H21E C218 H21F 107.8
N201 C219 C220 112.7(7)
N201 C219 H21C 109.1
C220 C219 H21C 109.1
N201 C219 H21D 109.1
C220 C219 H21D 109.1
H21C C219 H21D 107.8
O203 C220 C219 108.3(7)
O203 C220 H22C 110.0
C219 C220 H22C 110.0
O203 C220 H22D 110.0
C219 C220 H22D 110.0
H22C C220 H22D 108.4
O203 C221 C222 112.2(7)
O203 C221 H22I 109.2
C222 C221 H22I 109.2
O203 C221 H22J 109.2
C222 C221 H22J 109.2
H22I C221 H22J 107.9
O204 C222 C221 109.5(7)
O204 C222 H22A 109.8
C221 C222 H22A 109.8
O204 C222 H22B 109.8
C221 C222 H22B 109.8
H22A C222 H22B 108.2
O204 C223 C224 107.9(7)
O204 C223 H22E 110.1
C224 C223 H22E 110.1
O204 C223 H22F 110.1
C224 C223 H22F 110.1
H22E C223 H22F 108.4
N204 C224 C223 114.6(7)
N204 C224 H22G 108.6
C223 C224 H22G 108.6
N204 C224 H22H 108.6
C223 C224 H22H 108.6
H22G C224 H22H 107.6
C118 N101 C101 110.7(7)
C118 N101 C119 111.9(6)
C101 N101 C119 109.5(6)
C118 N101 Na1 109.2(5)
C101 N101 Na1 105.0(4)
C119 N101 Na1 110.4(5)
C102 N102 C106 117.0(6)
C102 N102 Na1 120.4(5)
C106 N102 Na1 118.1(5)
C111 N103 C107 117.6(6)
C111 N103 Na1 120.4(4)
C107 N103 Na1 120.5(5)
C112 N104 C113 111.3(6)
C112 N104 C124 110.1(6)
C113 N104 C124 110.1(6)
C112 N104 Na1 106.4(4)
C113 N104 Na1 109.8(4)
C124 N104 Na1 109.1(4)
C201 N201 C218 111.8(7)
C201 N201 C219 109.1(7)
C218 N201 C219 111.3(7)
C201 N201 Na2 105.2(5)
C218 N201 Na2 110.2(5)
C219 N201 Na2 109.1(5)
C202 N202 C206 118.5(7)
C202 N202 Na2 118.7(5)
C206 N202 Na2 120.1(5)
C211 N203 C207 118.0(7)
C211 N203 Na2 118.2(5)
C207 N203 Na2 120.8(5)
C213 N204 C224 111.8(7)
C213 N204 C212 110.6(7)
C224 N204 C212 110.3(7)
C213 N204 Na2 107.3(5)
C224 N204 Na2 110.3(5)
C212 N204 Na2 106.4(4)
C115 O001 C114 111.9(6)
C115 O001 Na1 113.8(4)
C114 O001 Na1 121.6(4)
C116 O002 C117 113.7(6)
C116 O002 Na1 108.8(4)
C117 O002 Na1 112.6(4)
C121 O003 C120 111.1(7)
C121 O003 Na1 111.0(5)
C120 O003 Na1 114.4(5)
C123 O004 C122 111.9(6)
C123 O004 Na1 117.2(4)
C122 O004 Na1 112.4(5)
C215 O201 C214 111.9(6)
C215 O201 Na2 112.6(5)
C214 O201 Na2 117.2(5)
C217 O202 C216 112.4(6)
C217 O202 Na2 115.8(5)
C216 O202 Na2 110.5(5)
C220 O203 C221 111.1(6)
C220 O203 Na2 116.4(4)
C221 O203 Na2 111.2(5)
C223 O204 C222 110.5(7)
C223 O204 Na2 114.9(5)
C222 O204 Na2 113.5(5)
O002 Na1 N103 96.3(2)
O002 Na1 O001 65.36(17)
N103 Na1 O001 107.3(2)
O002 Na1 N102 87.58(19)
N103 Na1 N102 63.71(19)
O001 Na1 N102 151.0(2)
O002 Na1 O004 169.37(19)
N103 Na1 O004 92.8(2)
O001 Na1 O004 106.68(18)
N102 Na1 O004 101.38(19)
O002 Na1 O003 106.1(2)
N103 Na1 O003 157.1(2)
O001 Na1 O003 86.22(18)
N102 Na1 O003 112.5(2)
O004 Na1 O003 65.25(18)
O002 Na1 N104 114.7(2)
N103 Na1 N104 64.32(19)
O001 Na1 N104 63.66(18)
N102 Na1 N104 125.0(2)
O004 Na1 N104 64.70(18)
O003 Na1 N104 108.3(2)
O002 Na1 N101 65.83(19)
N103 Na1 N101 124.8(2)
O001 Na1 N101 110.16(19)
N102 Na1 N101 63.79(19)
O004 Na1 N101 112.9(2)
O003 Na1 N101 63.63(19)
N104 Na1 N101 170.8(2)
O201 Na2 N203 92.6(2)
O201 Na2 N202 101.5(2)
N203 Na2 N202 62.3(2)
O201 Na2 O203 165.4(2)
N203 Na2 O203 99.87(19)
N202 Na2 O203 91.1(2)
O201 Na2 O202 66.12(19)
N203 Na2 O202 157.3(2)
N202 Na2 O202 112.5(2)
O203 Na2 O202 102.3(2)
O201 Na2 O204 102.2(2)
N203 Na2 O204 113.5(2)
N202 Na2 O204 156.1(2)
O203 Na2 O204 65.79(19)
O202 Na2 O204 80.23(19)
O201 Na2 N204 65.7(2)
N203 Na2 N204 64.5(2)
N202 Na2 N204 124.4(2)
O203 Na2 N204 113.0(2)
O202 Na2 N204 110.0(2)
O204 Na2 N204 64.3(2)
O201 Na2 N201 114.2(2)
N203 Na2 N201 123.7(2)
N202 Na2 N201 64.3(2)
O203 Na2 N201 64.68(19)
O202 Na2 N201 63.6(2)
O204 Na2 N201 107.9(2)
N204 Na2 N201 171.3(2)

loop_
_geom_bond_atom_site_label_1
_geom_bond_atom_site_label_2
_geom_bond_distance
C101 N101 1.474(9)
C101 C102 1.511(11)
C101 H10A 0.9700
C101 H10B 0.9700
C102 N102 1.344(10)
C102 C103 1.365(12)
C103 C104 1.375(13)
C103 H103 0.9300
C104 C105 1.354(12)
C104 H104 0.9300
C105 C106 1.399(11)
C105 H105 0.9300
C106 N102 1.348(9)
C106 C107 1.479(10)
C107 N103 1.352(9)
C107 C108 1.404(10)
C108 C109 1.343(11)
C108 H108 0.9300
C109 C110 1.376(11)
C109 H109 0.9300
C110 C111 1.387(10)
C110 H110 0.9300
C111 N103 1.337(9)
C111 C112 1.522(10)
C112 N104 1.454(9)
C112 H11C 0.9700
C112 H11D 0.9700
C113 N104 1.462(9)
C113 C114 1.521(11)
C113 H11K 0.9700
C113 H11L 0.9700
C114 O001 1.423(9)
C114 H11M 0.9700
C114 H11N 0.9700
C115 O001 1.420(9)
C115 C116 1.502(13)
C115 H11A 0.9700
C115 H11B 0.9700
C116 O002 1.407(10)
C116 H11O 0.9700
C116 H11P 0.9700
C117 O002 1.442(9)
C117 C118 1.516(12)
C117 H11I 0.9700
C117 H11J 0.9700
C118 N101 1.456(10)
C118 H11G 0.9700
C118 H11H 0.9700
C119 N101 1.487(10)
C119 C120 1.508(13)
C119 H11E 0.9700
C119 H11F 0.9700
C120 O003 1.442(10)
C120 H12G 0.9700
C120 H12H 0.9700
C121 O003 1.417(10)
C121 C122 1.476(12)
C121 H12I 0.9700
C121 H12J 0.9700
C122 O004 1.442(10)
C122 H12C 0.9700
C122 H12D 0.9700
C123 O004 1.430(10)
C123 C124 1.494(11)
C123 H12E 0.9700
C123 H12F 0.9700
C124 N104 1.478(10)
C124 H12A 0.9700
C124 H12B 0.9700
C201 N201 1.444(10)
C201 C202 1.502(12)
C201 H20A 0.9700
C201 H20B 0.9700
C202 N202 1.334(9)
C202 C203 1.373(11)
C203 C204 1.355(13)
C203 H203 0.9300
C204 C205 1.390(12)
C204 H204 0.9300
C205 C206 1.387(10)
C205 H205 0.9300
C206 N202 1.350(9)
C206 C207 1.484(10)
C207 N203 1.336(10)
C207 C208 1.392(11)
C208 C209 1.364(13)
C208 H208 0.9300
C209 C210 1.361(14)
C209 H209 0.9300
C210 C211 1.383(12)
C210 H210 0.9300
C211 N203 1.335(9)
C211 C212 1.504(12)
C212 N204 1.474(11)
C212 H21M 0.9700
C212 H21N 0.9700
C213 N204 1.446(10)
C213 C214 1.513(12)
C213 H21A 0.9700
C213 H21B 0.9700
C214 O201 1.420(9)
C214 H21I 0.9700
C214 H21J 0.9700
C215 O201 1.415(10)
C215 C216 1.492(12)
C215 H21G 0.9700
C215 H21H 0.9700
C216 O202 1.430(10)
C216 H21O 0.9700
C216 H21P 0.9700
C217 O202 1.403(10)
C217 C218 1.489(13)
C217 H21K 0.9700
C217 H21L 0.9700
C218 N201 1.467(11)
C218 H21E 0.9700
C218 H21F 0.9700
C219 N201 1.476(11)
C219 C220 1.516(12)
C219 H21C 0.9700
C219 H21D 0.9700
C220 O203 1.426(9)
C220 H22C 0.9700
C220 H22D 0.9700
C221 O203 1.446(10)
C221 C222 1.536(13)
C221 H22I 0.9700
C221 H22J 0.9700
C222 O204 1.435(11)
C222 H22A 0.9700
C222 H22B 0.9700
C223 O204 1.434(10)
C223 C224 1.490(13)
C223 H22E 0.9700
C223 H22F 0.9700
C224 N204 1.455(11)
C224 H22G 0.9700
C224 H22H 0.9700
N101 Na1 2.827(7)
N102 Na1 2.620(6)
N103 Na1 2.569(6)
N104 Na1 2.706(7)
N201 Na2 2.747(7)
N202 Na2 2.637(6)
N203 Na2 2.630(7)
N204 Na2 2.739(7)
O001 Na1 2.617(6)
O002 Na1 2.476(6)
O003 Na1 2.692(6)
O004 Na1 2.676(6)
O201 Na2 2.574(6)
O202 Na2 2.690(6)
O203 Na2 2.667(6)
O204 Na2 2.689(7)

loop_
_geom_torsion_atom_site_label_1
_geom_torsion_atom_site_label_2
_geom_torsion_atom_site_label_3
_geom_torsion_atom_site_label_4
_geom_torsion
N101 C101 C102 N102 54.7(9)
N101 C101 C102 C103 -126.1(8)
N102 C102 C103 C104 -0.8(13)
C101 C102 C103 C104 -179.9(8)
C102 C103 C104 C105 0.9(13)
C103 C104 C105 C106 -0.2(13)
C104 C105 C106 N102 -0.7(12)
C104 C105 C106 C107 -176.6(7)
N102 C106 C107 N103 -25.2(9)
C105 C106 C107 N103 150.9(7)
N102 C106 C107 C108 154.7(7)
C105 C106 C107 C108 -29.2(11)
N103 C107 C108 C109 -4.0(11)
C106 C107 C108 C109 176.0(7)
C107 C108 C109 C110 1.8(12)
C108 C109 C110 C111 0.7(12)
C109 C110 C111 N103 -1.3(11)
C109 C110 C111 C112 178.7(7)
N103 C111 C112 N104 47.4(8)
C110 C111 C112 N104 -132.6(7)
N104 C113 C114 O001 53.7(8)
O001 C115 C116 O002 -60.6(9)
O002 C117 C118 N101 -49.9(9)
N101 C119 C120 O003 63.6(9)
O003 C121 C122 O004 61.8(10)
O004 C123 C124 N104 60.0(8)
N201 C201 C202 N202 -51.4(10)
N201 C201 C202 C203 130.0(8)
N202 C202 C203 C204 -0.9(12)
C201 C202 C203 C204 177.5(7)
C202 C203 C204 C205 2.5(12)
C203 C204 C205 C206 -2.2(11)
C204 C205 C206 N202 0.3(10)
C204 C205 C206 C207 -179.3(7)
N202 C206 C207 N203 24.4(9)
C205 C206 C207 N203 -155.9(7)
N202 C206 C207 C208 -156.6(7)
C205 C206 C207 C208 23.1(10)
N203 C207 C208 C209 -1.7(12)
C206 C207 C208 C209 179.5(7)
C207 C208 C209 C210 0.9(13)
C208 C209 C210 C211 -0.1(13)
C209 C210 C211 N203 -0.1(12)
C209 C210 C211 C212 177.3(8)
N203 C211 C212 N204 -51.4(9)
C210 C211 C212 N204 131.1(8)
N204 C213 C214 O201 -61.9(10)
O201 C215 C216 O202 -61.8(9)
O202 C217 C218 N201 -63.0(10)
N201 C219 C220 O203 -62.4(9)
O203 C221 C222 O204 -61.6(10)
O204 C223 C224 N204 -62.0(10)
C117 C118 N101 C101 -98.3(8)
C117 C118 N101 C119 139.3(7)
C117 C118 N101 Na1 16.8(8)
C102 C101 N101 C118 66.8(8)
C102 C101 N101 C119 -169.4(7)
C102 C101 N101 Na1 -50.9(7)
C120 C119 N101 C118 -161.7(7)
C120 C119 N101 C101 75.2(9)
C120 C119 N101 Na1 -40.0(8)
C103 C102 N102 C106 -0.1(11)
C101 C102 N102 C106 179.1(6)
C103 C102 N102 Na1 155.4(6)
C101 C102 N102 Na1 -25.4(8)
C105 C106 N102 C102 0.8(10)
C107 C106 N102 C102 176.8(6)
C105 C106 N102 Na1 -155.2(6)
C107 C106 N102 Na1 20.8(8)
C110 C111 N103 C107 -0.8(11)
C112 C111 N103 C107 179.2(6)
C110 C111 N103 Na1 165.4(6)
C112 C111 N103 Na1 -14.6(8)
C108 C107 N103 C111 3.4(10)
C106 C107 N103 C111 -176.6(6)
C108 C107 N103 Na1 -162.7(6)
C106 C107 N103 Na1 17.2(8)
C111 C112 N104 C113 -171.6(6)
C111 C112 N104 C124 66.0(8)
C111 C112 N104 Na1 -52.0(6)
C114 C113 N104 C112 65.9(8)
C114 C113 N104 C124 -171.7(6)
C114 C113 N104 Na1 -51.6(7)
C123 C124 N104 C112 -166.3(6)
C123 C124 N104 C113 70.6(8)
C123 C124 N104 Na1 -50.0(7)
C202 C201 N201 C218 171.8(7)
C202 C201 N201 C219 -64.7(9)
C202 C201 N201 Na2 52.2(8)
C217 C218 N201 C201 -71.5(10)
C217 C218 N201 C219 166.3(7)
C217 C218 N201 Na2 45.1(9)
C220 C219 N201 C201 161.7(7)
C220 C219 N201 C218 -74.6(9)
C220 C219 N201 Na2 47.3(8)
C203 C202 N202 C206 -0.9(11)
C201 C202 N202 C206 -179.5(6)
C203 C202 N202 Na2 -162.4(6)
C201 C202 N202 Na2 19.1(8)
C205 C206 N202 C202 1.2(10)
C207 C206 N202 C202 -179.1(6)
C205 C206 N202 Na2 162.4(5)
C207 C206 N202 Na2 -17.9(8)
C210 C211 N203 C207 -0.6(10)
C212 C211 N203 C207 -178.1(6)
C210 C211 N203 Na2 -161.3(6)
C212 C211 N203 Na2 21.2(8)
C208 C207 N203 C211 1.5(10)
C206 C207 N203 C211 -179.6(6)
C208 C207 N203 Na2 161.7(6)
C206 C207 N203 Na2 -19.4(8)
C214 C213 N204 C224 -75.0(9)
C214 C213 N204 C212 161.7(7)
C214 C213 N204 Na2 46.0(8)
C223 C224 N204 C213 162.7(7)
C223 C224 N204 C212 -73.8(9)
C223 C224 N204 Na2 43.4(9)
C211 C212 N204 C213 -65.4(8)
C211 C212 N204 C224 170.4(6)
C211 C212 N204 Na2 50.8(7)
C116 C115 O001 C114 168.6(7)
C116 C115 O001 Na1 26.1(8)
C113 C114 O001 C115 -168.0(6)
C113 C114 O001 Na1 -28.9(7)
C115 C116 O002 C117 -168.9(6)
C115 C116 O002 Na1 64.8(7)
C118 C117 O002 C116 -65.2(9)
C118 C117 O002 Na1 59.0(7)
C122 C121 O003 C120 83.2(9)
C122 C121 O003 Na1 -45.2(8)
C119 C120 O003 C121 179.6(7)
C119 C120 O003 Na1 -53.9(8)
C124 C123 O004 C122 -170.0(6)
C124 C123 O004 Na1 -38.1(7)
C121 C122 O004 C123 90.7(8)
C121 C122 O004 Na1 -43.5(8)
C216 C215 O201 C214 -85.0(9)
C216 C215 O201 Na2 49.4(8)
C213 C214 O201 C215 176.0(7)
C213 C214 O201 Na2 43.8(9)
C218 C217 O202 C216 175.7(7)
C218 C217 O202 Na2 47.4(8)
C215 C216 O202 C217 -91.1(8)
C215 C216 O202 Na2 40.0(8)
C219 C220 O203 C221 172.7(7)
C219 C220 O203 Na2 44.1(8)
C222 C221 O203 C220 -83.8(9)
C222 C221 O203 Na2 47.5(8)
C224 C223 O204 C222 177.0(7)
C224 C223 O204 Na2 47.0(8)
C221 C222 O204 C223 -88.7(8)
C221 C222 O204 Na2 42.0(8)
C116 O002 Na1 N103 -141.2(5)
C117 O002 Na1 N103 91.9(5)
C116 O002 Na1 O001 -35.1(5)
C117 O002 Na1 O001 -162.0(5)
C116 O002 Na1 N102 155.6(5)
C117 O002 Na1 N102 28.7(5)
C116 O002 Na1 O004 7.9(14)
C117 O002 Na1 O004 -119.0(11)
C116 O002 Na1 O003 42.9(5)
C117 O002 Na1 O003 -84.0(5)
C116 O002 Na1 N104 -76.6(5)
C117 O002 Na1 N104 156.5(5)
C116 O002 Na1 N101 93.4(5)
C117 O002 Na1 N101 -33.5(5)
C111 N103 Na1 O002 105.0(5)
C107 N103 Na1 O002 -89.2(5)
C111 N103 Na1 O001 38.9(6)
C107 N103 Na1 O001 -155.4(5)
C111 N103 Na1 N102 -170.9(6)
C107 N103 Na1 N102 -5.1(5)
C111 N103 Na1 O004 -69.6(5)
C107 N103 Na1 O004 96.2(5)
C111 N103 Na1 O003 -85.2(8)
C107 N103 Na1 O003 80.6(8)
C111 N103 Na1 N104 -9.4(5)
C107 N103 Na1 N104 156.3(6)
C111 N103 Na1 N101 169.9(5)
C107 N103 Na1 N101 -24.3(6)
C115 O001 Na1 O002 3.5(5)
C114 O001 Na1 O002 -134.9(5)
C115 O001 Na1 N103 92.7(6)
C114 O001 Na1 N103 -45.8(5)
C115 O001 Na1 N102 26.0(7)
C114 O001 Na1 N102 -112.5(6)
C115 O001 Na1 O004 -168.9(5)
C114 O001 Na1 O004 52.6(5)
C115 O001 Na1 O003 -106.2(5)
C114 O001 Na1 O003 115.4(5)
C115 O001 Na1 N104 141.3(6)
C114 O001 Na1 N104 2.9(5)
C115 O001 Na1 N101 -46.1(6)
C114 O001 Na1 N101 175.5(5)
C102 N102 Na1 O002 -65.6(6)
C106 N102 Na1 O002 89.5(5)
C102 N102 Na1 N103 -163.9(6)
C106 N102 Na1 N103 -8.8(5)
C102 N102 Na1 O001 -86.0(7)
C106 N102 Na1 O001 69.2(7)
C102 N102 Na1 O004 108.6(5)
C106 N102 Na1 O004 -96.2(5)
C102 N102 Na1 O003 40.8(6)
C106 N102 Na1 O003 -164.0(5)
C102 N102 Na1 N104 175.6(5)
C106 N102 Na1 N104 -29.3(6)
C102 N102 Na1 N101 -1.5(5)
C106 N102 Na1 N101 153.7(6)
C123 O004 Na1 O002 -79.3(13)
C122 O004 Na1 O002 52.4(13)
C123 O004 Na1 N103 70.0(5)
C122 O004 Na1 N103 -158.3(5)
C123 O004 Na1 O001 -39.0(5)
C122 O004 Na1 O001 92.7(5)
C123 O004 Na1 N102 133.7(5)
C122 O004 Na1 N102 -94.6(5)
C123 O004 Na1 O003 -116.6(5)
C122 O004 Na1 O003 15.0(4)
C123 O004 Na1 N104 10.2(5)
C122 O004 Na1 N104 141.9(5)
C123 O004 Na1 N101 -160.1(5)
C122 O004 Na1 N101 -28.4(5)
C121 O003 Na1 O002 -158.1(5)
C120 O003 Na1 O002 75.3(6)
C121 O003 Na1 N103 32.4(8)
C120 O003 Na1 N103 -94.2(8)
C121 O003 Na1 O001 -95.1(5)
C120 O003 Na1 O001 138.3(6)
C121 O003 Na1 N102 107.8(5)
C120 O003 Na1 N102 -18.8(6)
C121 O003 Na1 O004 15.2(5)
C120 O003 Na1 O004 -111.4(6)
C121 O003 Na1 N104 -34.5(5)
C120 O003 Na1 N104 -161.0(5)
C121 O003 Na1 N101 150.2(5)
C120 O003 Na1 N101 23.6(5)
C112 N104 Na1 O002 -53.3(5)
C113 N104 Na1 O002 67.2(5)
C124 N104 Na1 O002 -172.0(4)
C112 N104 Na1 N103 31.7(4)
C113 N104 Na1 N103 152.3(5)
C124 N104 Na1 N103 -87.0(4)
C112 N104 Na1 O001 -95.6(4)
C113 N104 Na1 O001 25.0(4)
C124 N104 Na1 O001 145.8(5)
C112 N104 Na1 N102 52.1(5)
C113 N104 Na1 N102 172.7(4)
C124 N104 Na1 N102 -66.6(5)
C112 N104 Na1 O004 138.4(4)
C113 N104 Na1 O004 -101.0(4)
C124 N104 Na1 O004 19.7(4)
C112 N104 Na1 O003 -171.6(4)
C113 N104 Na1 O003 -51.1(5)
C124 N104 Na1 O003 69.7(5)
C101 N101 Na1 O002 126.9(5)
C119 N101 Na1 O002 -115.2(5)
C118 N101 Na1 N103 -72.4(5)
C101 N101 Na1 N103 46.4(5)
C119 N101 Na1 N103 164.3(5)
C118 N101 Na1 O001 57.5(5)
C101 N101 Na1 O001 176.2(5)
C119 N101 Na1 O001 -65.9(5)
C118 N101 Na1 N102 -91.6(5)
C101 N101 Na1 N102 27.1(5)
C119 N101 Na1 N102 145.0(5)
C118 N101 Na1 O004 176.6(4)
C101 N101 Na1 O004 -64.6(5)
C119 N101 Na1 O004 53.3(5)
C118 N101 Na1 O003 132.4(5)
C101 N101 Na1 O003 -108.9(5)
C119 N101 Na1 O003 9.0(5)
C118 N101 Na1 N104 103.8(13)
C101 N101 Na1 N104 -137.5(12)
C119 N101 Na1 N104 -19.6(15)
C215 O201 Na2 N203 152.0(5)
C214 O201 Na2 N203 -76.1(6)
C215 O201 Na2 N202 89.8(5)
C214 O201 Na2 N202 -138.3(6)
C215 O201 Na2 O203 -59.3(10)
C214 O201 Na2 O203 72.5(10)
C215 O201 Na2 O202 -19.9(5)
C214 O201 Na2 O202 112.0(6)
C215 O201 Na2 O204 -93.3(5)
C214 O201 Na2 O204 38.6(6)
C215 O201 Na2 N204 -147.5(6)
C214 O201 Na2 N204 -15.6(6)
C215 O201 Na2 N201 23.0(6)
C214 O201 Na2 N201 154.9(6)
C211 N203 Na2 O201 66.2(5)
C207 N203 Na2 O201 -93.9(5)
C211 N203 Na2 N202 167.8(6)
C207 N203 Na2 N202 7.7(5)
C211 N203 Na2 O203 -106.2(5)
C207 N203 Na2 O203 93.8(5)
C211 N203 Na2 O202 85.8(8)
C207 N203 Na2 O202 -74.3(8)
C211 N203 Na2 O204 -38.4(6)
C207 N203 Na2 O204 161.5(5)
C211 N203 Na2 N204 4.7(5)
C207 N203 Na2 N204 -155.4(6)
C211 N203 Na2 N201 -172.2(5)
C207 N203 Na2 N201 27.7(6)
C202 N202 Na2 O201 -105.8(5)
C206 N202 Na2 O201 93.0(5)
C202 N202 Na2 N203 167.3(6)
C206 N202 Na2 N203 6.1(5)
C202 N202 Na2 O203 66.7(5)
C206 N202 Na2 O203 -94.5(5)
C202 N202 Na2 O202 -37.1(6)
C206 N202 Na2 O202 161.7(5)
C202 N202 Na2 O204 81.6(8)
C206 N202 Na2 O204 -79.6(8)
C202 N202 Na2 N204 -174.1(5)
C206 N202 Na2 N204 24.7(6)
C202 N202 Na2 N201 5.7(5)
C206 N202 Na2 N201 -155.5(6)
C220 O203 Na2 O201 73.9(10)
C221 O203 Na2 O201 -54.6(10)
C220 O203 Na2 N203 -137.9(5)
C221 O203 Na2 N203 93.6(5)
C220 O203 Na2 N202 -75.9(5)
C221 O203 Na2 N202 155.6(5)
C220 O203 Na2 O202 37.4(6)
C221 O203 Na2 O202 -91.1(5)
C220 O203 Na2 O204 110.7(5)
C221 O203 Na2 O204 -17.9(5)
C220 O203 Na2 N204 155.7(5)
C221 O203 Na2 N204 27.2(6)
C220 O203 Na2 N201 -15.2(5)
C221 O203 Na2 N201 -143.7(6)
C217 O202 Na2 O201 118.1(6)
C216 O202 Na2 O201 -11.2(5)
C217 O202 Na2 N203 96.6(7)
C216 O202 Na2 N203 -32.7(8)
C217 O202 Na2 N202 25.1(6)
C216 O202 Na2 N202 -104.2(5)
C217 O202 Na2 O203 -71.4(6)
C216 O202 Na2 O203 159.4(5)
C217 O202 Na2 O204 -133.7(6)
C216 O202 Na2 O204 97.0(5)
C217 O202 Na2 N204 168.3(5)
C216 O202 Na2 N204 39.0(5)
C217 O202 Na2 N201 -18.0(5)
C216 O202 Na2 N201 -147.3(5)
C223 O204 Na2 O201 -74.1(5)
C222 O204 Na2 O201 157.4(5)
C223 O204 Na2 N203 24.2(6)
C222 O204 Na2 N203 -104.3(5)
C223 O204 Na2 N202 98.5(7)
C222 O204 Na2 N202 -30.0(8)
C223 O204 Na2 O203 114.8(5)
C222 O204 Na2 O203 -13.7(5)
C223 O204 Na2 O202 -136.9(5)
C222 O204 Na2 O202 94.6(5)
C223 O204 Na2 N204 -19.0(5)
C222 O204 Na2 N204 -147.5(6)
C223 O204 Na2 N201 165.1(5)
C222 O204 Na2 N201 36.6(6)
C213 N204 Na2 O201 -15.9(5)
C224 N204 Na2 O201 106.1(5)
C212 N204 Na2 O201 -134.3(6)
C213 N204 Na2 N203 89.8(6)
C224 N204 Na2 N203 -148.3(6)
C212 N204 Na2 N203 -28.7(5)
C213 N204 Na2 N202 71.6(6)
C224 N204 Na2 N202 -166.5(5)
C212 N204 Na2 N202 -46.9(6)
C213 N204 Na2 O203 -180.0(5)
C224 N204 Na2 O203 -58.0(6)
C212 N204 Na2 O203 61.6(6)
C213 N204 Na2 O202 -66.3(6)
C224 N204 Na2 O202 55.6(5)
C212 N204 Na2 O202 175.2(5)
C213 N204 Na2 O204 -134.3(6)
C224 N204 Na2 O204 -12.3(5)
C212 N204 Na2 O204 107.3(5)
C213 N204 Na2 N201 -107.4(15)
C224 N204 Na2 N201 14.6(17)
C201 N201 Na2 O201 62.5(5)
C218 N201 Na2 O201 -58.2(6)
C219 N201 Na2 O201 179.3(5)
C201 N201 Na2 N203 -48.6(6)
C218 N201 Na2 N203 -169.3(5)
C219 N201 Na2 N203 68.2(6)
C201 N201 Na2 N202 -29.0(5)
C218 N201 Na2 N202 -149.7(6)
C219 N201 Na2 N202 87.9(5)
C201 N201 Na2 O203 -133.6(5)
C218 N201 Na2 O203 105.7(6)
C219 N201 Na2 O203 -16.7(5)
C201 N201 Na2 O202 106.5(5)
C218 N201 Na2 O202 -14.2(5)
C219 N201 Na2 O202 -136.7(6)
C201 N201 Na2 O204 175.4(5)
C218 N201 Na2 O204 54.7(6)
C219 N201 Na2 O204 -67.7(5)
C218 N201 Na2 N204 29.4(17)
C219 N201 Na2 N204 -93.1(16)
